data_7241982
loop_
_publ_author_name
'Pandolfi, Lorenzo'
'Giunchi, Andrea'
'Salzillo, Tommaso'
'Brillante, Aldo'
'Della Valle, Raffaele G.'
'Venuti, Elisabetta'
'Grepioni, Fabrizia'
'D'Agostino, Simone'

_publ_section_title
;
 The impact of solid solution composition on kinetics and mechanism of [2
 + 2] photodimerization of cinnamic acid derivatives
;
_journal_issue 6
_journal_name_full CrystEngComm
_journal_page_first 1352
_journal_page_last 1359
_journal_paper_doi 10.1039/D0CE01718C
_journal_volume 23
_journal_year 2021
_chemical_formula_moiety 'Br0.75 Cl0.25, C9 H10 N O2'
_chemical_formula_sum 'C9 H10 Br0.75 Cl0.25 N O2'
_chemical_formula_weight 232.97
_space_group_crystal_system monoclinic
_space_group_IT_number 14
_space_group_name_Hall '-P 2ybc'
_space_group_name_H-M_alt 'P 1 21/c 1'
_atom_sites_solution_hydrogens geom
_atom_sites_solution_primary dual
_audit_creation_date 2020-06-05
_audit_creation_method
;
Olex2 1.2
(compiled 2018.05.29 svn.r3508 for OlexSys, GUI svn.r5506)
;
_audit_update_record
;
2020-10-16 deposited with the CCDC.	2020-12-23 downloaded from the CCDC.
;
_cell_angle_alpha 90
_cell_angle_beta 92.015(12)
_cell_angle_gamma 90
_cell_formula_units_Z 4
_cell_length_a 5.9566(6)
_cell_length_b 8.7112(9)
_cell_length_c 18.065(3)
_cell_measurement_reflns_used 683
_cell_measurement_temperature 300
_cell_measurement_theta_max 22.8880
_cell_measurement_theta_min 4.0380
_cell_volume 936.8(2)
_computing_molecular_graphics 'Olex2 (Dolomanov et al., 2009)'
_computing_publication_material 'Olex2 (Dolomanov et al., 2009)'
_computing_structure_refinement 'ShelXL (Sheldrick, 2015)'
_computing_structure_solution 'ShelXT (Sheldrick, 2015)'
_diffrn_ambient_temperature 300
_diffrn_measured_fraction_theta_full 0.997
_diffrn_measured_fraction_theta_max 0.813
_diffrn_measurement_device_type 'Xcalibur, Sapphire3'
_diffrn_radiation_type MoK\a
_diffrn_radiation_wavelength 0.71073
_diffrn_reflns_av_R_equivalents 0.0397
_diffrn_reflns_av_unetI/netI 0.0906
_diffrn_reflns_Laue_measured_fraction_full 0.997
_diffrn_reflns_Laue_measured_fraction_max 0.813
_diffrn_reflns_limit_h_max 8
_diffrn_reflns_limit_h_min -4
_diffrn_reflns_limit_k_max 10
_diffrn_reflns_limit_k_min -11
_diffrn_reflns_limit_l_max 23
_diffrn_reflns_limit_l_min -23
_diffrn_reflns_number 4006
_diffrn_reflns_point_group_measured_fraction_full 0.997
_diffrn_reflns_point_group_measured_fraction_max 0.813
_diffrn_reflns_theta_full 25.000
_diffrn_reflns_theta_max 29.609
_diffrn_reflns_theta_min 3.250
_exptl_absorpt_coefficient_mu 3.358
_exptl_absorpt_correction_T_max 1.0000
_exptl_absorpt_correction_T_min 0.83359
_exptl_absorpt_correction_type multi-scan
_exptl_absorpt_process_details
;
CrysAlisPro 1.171.40.69a (Rigaku Oxford Diffraction, 2020)
Empirical absorption correction using spherical harmonics,
 implemented in SCALE3 ABSPACK scaling algorithm.
;
_exptl_crystal_colour 'clear light yellow'
_exptl_crystal_colour_lustre clear
_exptl_crystal_colour_modifier light
_exptl_crystal_colour_primary yellow
_exptl_crystal_density_diffrn 1.652
_exptl_crystal_description block
_exptl_crystal_F_000 470
_exptl_crystal_size_max 0.05
_exptl_crystal_size_mid 0.03
_exptl_crystal_size_min 0.01
_refine_diff_density_max 0.712
_refine_diff_density_min -0.513
_refine_diff_density_rms 0.092
_refine_ls_extinction_method none
_refine_ls_goodness_of_fit_ref 1.022
_refine_ls_hydrogen_treatment constr
_refine_ls_matrix_type full
_refine_ls_number_parameters 129
_refine_ls_number_reflns 2147
_refine_ls_number_restraints 0
_refine_ls_restrained_S_all 1.022
_refine_ls_R_factor_all 0.1601
_refine_ls_R_factor_gt 0.0678
_refine_ls_shift/su_max 0.000
_refine_ls_shift/su_mean 0.000
_refine_ls_structure_factor_coef Fsqd
_refine_ls_weighting_details 'w=1/[\s^2^(Fo^2^)+(0.0708P)^2^+1.1701P] where P=(Fo^2^+2Fc^2^)/3'
_refine_ls_weighting_scheme calc
_refine_ls_wR_factor_gt 0.1515
_refine_ls_wR_factor_ref 0.1938
_reflns_Friedel_coverage 0.000
_reflns_number_gt 1026
_reflns_number_total 2147
_reflns_threshold_expression 'I > 2\s(I)'
_cod_data_source_file d0ce01718c2.cif
_cod_data_source_block '[12H2]Br15Cl05'
_cod_depositor_comments 'Adding full bibliography for 7241976--7241984.cif.'
_cod_database_code 7241982
_shelx_shelxl_version_number 2018/3
_shelx_space_group_comment
;
The symmetry employed for this shelxl refinement is uniquely defined
by the following loop, which should always be used as a source of
symmetry information in preference to the above space-group names.
They are only intended as comments.
;
_olex2_refinement_description
;
1. Fixed Uiso
 At 1.2 times of:
  All C(H) groups, All N(H,H,H) groups
 At 1.5 times of:
  All O(H) groups
2. Others
 Fixed Sof: Br1(0.75) Cl2(0.25)
3.a Ternary CH refined with riding coordinates:
 C7(H7), C8(H8)
3.b Aromatic/amide H refined with riding coordinates:
 C6(H6), C5(H5), C2(H2a), C3(H3)
3.c Idealised Me refined as rotating group:
 N1(H1a,H1b,H1c)
3.d Idealised tetrahedral OH refined as rotating group:
 O2(H2)
;
_olex2_submission_special_instructions 'No special instructions were received'

loop_
_space_group_symop_operation_xyz
'x, y, z'
'-x, y+1/2, -z+1/2'
'-x, -y, -z'
'x, -y-1/2, z-1/2'

loop_
_atom_site_label
_atom_site_type_symbol
_atom_site_fract_x
_atom_site_fract_y
_atom_site_fract_z
_atom_site_U_iso_or_equiv
_atom_site_adp_type
_atom_site_occupancy
_atom_site_site_symmetry_order
_atom_site_calc_flag
_atom_site_refinement_flags_posn
_atom_site_refinement_flags_adp
_atom_site_refinement_flags_occupancy
_atom_site_disorder_assembly
_atom_site_disorder_group
Br1 Br 0.9086(4) 0.7437(3) 0.72541(15) 0.0630(11) Uani 0.75 1 d . . P . .
O1 O 0.5818(8) 0.0575(6) 0.3402(3) 0.0724(16) Uani 1 1 d . . . . .
N1 N 0.4079(8) 0.5945(7) 0.7093(3) 0.0615(17) Uani 1 1 d . . . . .
H1A H 0.278396 0.645137 0.704529 0.074 Uiso 1 1 calc GR . . . .
H1B H 0.521434 0.660832 0.708455 0.074 Uiso 1 1 calc GR . . . .
H1C H 0.413095 0.543868 0.752107 0.074 Uiso 1 1 calc GR . . . .
O2 O 0.8989(9) -0.0525(8) 0.3826(3) 0.0879(19) Uani 1 1 d . . . . .
H2 H 0.938398 -0.044765 0.339731 0.132 Uiso 1 1 calc GR . . . .
C1 C 0.4255(10) 0.4856(7) 0.6481(4) 0.0463(16) Uani 1 1 d . . . . .
C6 C 0.6119(10) 0.3919(8) 0.6483(4) 0.0549(18) Uani 1 1 d . . . . .
H6 H 0.725221 0.402045 0.684675 0.066 Uiso 1 1 calc R . . . .
C5 C 0.6274(11) 0.2823(8) 0.5932(4) 0.060(2) Uani 1 1 d . . . . .
H5 H 0.755007 0.221000 0.591763 0.072 Uiso 1 1 calc R . . . .
C2 C 0.2601(11) 0.4743(8) 0.5946(4) 0.059(2) Uani 1 1 d . . . . .
H2A H 0.137584 0.540540 0.594393 0.071 Uiso 1 1 calc R . . . .
C9 C 0.7073(12) 0.0244(9) 0.3904(4) 0.061(2) Uani 1 1 d . . . . .
C4 C 0.4565(11) 0.2622(8) 0.5401(4) 0.060(2) Uani 1 1 d . . . . .
C3 C 0.2765(11) 0.3631(9) 0.5406(4) 0.067(2) Uani 1 1 d . . . . .
H3 H 0.164261 0.355739 0.503609 0.081 Uiso 1 1 calc R . . . .
C7 C 0.4430(12) 0.1272(9) 0.4895(4) 0.072(2) Uani 1 1 d . . . . .
H7 H 0.357228 0.153023 0.443889 0.087 Uiso 1 1 calc R . . . .
C8 C 0.6615(13) 0.0424(11) 0.4713(5) 0.083(3) Uani 1 1 d . . . . .
H8 H 0.791879 0.082870 0.499527 0.099 Uiso 1 1 calc R . . . .
Cl2 Cl 0.907(3) 0.741(2) 0.7272(11) 0.075(9) Uani 0.25 1 d . . P . .

loop_
_atom_site_aniso_label
_atom_site_aniso_U_11
_atom_site_aniso_U_22
_atom_site_aniso_U_33
_atom_site_aniso_U_23
_atom_site_aniso_U_13
_atom_site_aniso_U_12
Br1 0.0406(12) 0.0606(19) 0.0884(18) 0.0031(11) 0.0090(10) -0.0038(11)
O1 0.060(3) 0.086(4) 0.071(3) 0.007(3) -0.006(3) 0.024(3)
N1 0.044(3) 0.060(4) 0.080(4) -0.009(4) -0.003(3) 0.001(3)
O2 0.062(3) 0.122(5) 0.080(4) 0.023(4) 0.013(3) 0.039(3)
C1 0.042(3) 0.041(4) 0.055(4) 0.000(3) -0.003(3) 0.003(3)
C6 0.047(4) 0.044(4) 0.073(5) -0.011(4) -0.009(3) -0.001(3)
C5 0.043(3) 0.061(5) 0.074(5) -0.010(4) -0.009(3) 0.020(3)
C2 0.048(4) 0.052(4) 0.077(5) 0.001(4) -0.007(4) 0.018(4)
C9 0.044(4) 0.068(5) 0.071(5) -0.002(4) 0.006(4) 0.009(4)
C4 0.056(4) 0.058(5) 0.064(5) -0.016(4) -0.007(3) 0.019(4)
C3 0.051(4) 0.070(5) 0.079(6) -0.017(5) -0.019(4) 0.017(4)
C7 0.063(5) 0.070(5) 0.083(6) -0.016(5) -0.019(4) 0.026(4)
C8 0.057(4) 0.101(7) 0.089(6) -0.037(6) -0.010(4) 0.018(5)
Cl2 0.047(9) 0.053(12) 0.121(16) -0.059(9) -0.056(8) 0.024(7)

loop_
_atom_type_symbol
_atom_type_description
_atom_type_scat_dispersion_real
_atom_type_scat_dispersion_imag
_atom_type_scat_source
C C 0.0033 0.0016 'International Tables Vol C Tables 4.2.6.8 and 6.1.1.4'
H H 0.0000 0.0000 'International Tables Vol C Tables 4.2.6.8 and 6.1.1.4'
N N 0.0061 0.0033 'International Tables Vol C Tables 4.2.6.8 and 6.1.1.4'
O O 0.0106 0.0060 'International Tables Vol C Tables 4.2.6.8 and 6.1.1.4'
Br Br -0.2901 2.4595 'International Tables Vol C Tables 4.2.6.8 and 6.1.1.4'
Cl Cl 0.1484 0.1585 'International Tables Vol C Tables 4.2.6.8 and 6.1.1.4'

loop_
_geom_angle_atom_site_label_1
_geom_angle_atom_site_label_2
_geom_angle_atom_site_label_3
_geom_angle
_geom_angle_site_symmetry_1
_geom_angle_site_symmetry_3
_geom_angle_publ_flag
C6 C1 N1 117.5(6) . . ?
C2 C1 N1 121.0(6) . . ?
C2 C1 C6 121.5(7) . . ?
C1 C6 C5 118.8(6) . . ?
C6 C5 C4 121.2(6) . . ?
C1 C2 C3 119.1(6) . . ?
O1 C9 O2 123.8(7) . . ?
O1 C9 C8 125.8(7) . . ?
O2 C9 C8 109.9(7) . . ?
C5 C4 C3 117.8(6) . . ?
C5 C4 C7 123.2(6) . . ?
C3 C4 C7 118.6(6) . . ?
C2 C3 C4 121.5(6) . . ?
C4 C7 C8 118.8(6) . . ?
C4 C7 C8 115.2(7) . 3_656 ?
C8 C7 C8 89.8(6) . 3_656 ?
C9 C8 C7 116.2(7) . . ?
C9 C8 C7 112.5(6) . 3_656 ?
C7 C8 C7 90.2(6) . 3_656 ?

loop_
_geom_bond_atom_site_label_1
_geom_bond_atom_site_label_2
_geom_bond_distance
_geom_bond_site_symmetry_2
_geom_bond_publ_flag
O1 C9 1.191(7) . ?
N1 C1 1.463(8) . ?
O2 C9 1.335(8) . ?
C1 C6 1.378(8) . ?
C1 C2 1.360(8) . ?
C6 C5 1.385(9) . ?
C5 C4 1.384(9) . ?
C2 C3 1.382(9) . ?
C9 C8 1.503(11) . ?
C4 C3 1.387(9) . ?
C4 C7 1.491(10) . ?
C7 C8 1.541(9) . ?
C7 C8 1.762(12) 3_656 ?
